data_1513670
loop_
_publ_author_name
'London, G\'abor'
'von Wantoch Rekowski, Margarete'
'Dumele, Oliver'
'Schweizer, W. Bernd'
'Gisselbrecht, Jean-Paul'
'Boudon, Corinne'
'Diederich, Fran\,cois'

_publ_section_title
;
 Pentalenes with novel topologies: exploiting the cascade carbopalladation
 reaction between alkynes and gem-dibromoolefins
;
_journal_issue 3
_journal_name_full 'Chemical Science'
_journal_page_first 965
_journal_paper_doi 10.1039/c3sc52623b
_journal_volume 5
_journal_year 2014
_chemical_formula_moiety 'C39 H38 O2 Si1'
_chemical_formula_sum 'C39 H38 O2 Si'
_chemical_formula_weight 566.78
_chemical_name_systematic
; 
 ? 
;
_space_group_IT_number 2
_symmetry_cell_setting triclinic
_symmetry_space_group_name_Hall '-P 1'
_symmetry_space_group_name_H-M 'P -1'
_atom_sites_solution_hydrogens geom
_atom_sites_solution_primary direct
_atom_sites_solution_secondary difmap
_audit_creation_method SHELXL-97
_cell_angle_alpha 85.804(18)
_cell_angle_beta 87.160(19)
_cell_angle_gamma 66.309(15)
_cell_formula_units_Z 4
_cell_length_a 14.703(15)
_cell_length_b 14.833(16)
_cell_length_c 15.051(16)
_cell_measurement_reflns_used 1330
_cell_measurement_temperature 100(2)
_cell_measurement_theta_max 22.27
_cell_measurement_theta_min 5.70
_cell_volume 2997(5)
_computing_cell_refinement 'Bruker SAINT'
_computing_data_collection 'Bruker APEX2'
_computing_data_reduction 'Bruker SAINT'
_computing_molecular_graphics 'Platon, Ortep'
_computing_publication_material 'Bruker SHELXTL'
_computing_structure_refinement 'OLEX2 (Dolomanov, 2009), SHELXL-97 (Sheldrick, 2008)'
_computing_structure_solution 'SHELXS-97 (Sheldrick, 2008)'
_diffrn_ambient_temperature 100(2)
_diffrn_measured_fraction_theta_full 0.935
_diffrn_measured_fraction_theta_max 0.935
_diffrn_measurement_device_type 'Bruker APEX-II CCD'
_diffrn_measurement_method '\f and \w scans'
_diffrn_radiation_monochromator graphite
_diffrn_radiation_source 'fine-focus sealed tube'
_diffrn_radiation_type MoK\a
_diffrn_radiation_wavelength 0.71073
_diffrn_reflns_av_R_equivalents 0.0000
_diffrn_reflns_av_sigmaI/netI 0.2188
_diffrn_reflns_limit_h_max 16
_diffrn_reflns_limit_h_min -16
_diffrn_reflns_limit_k_max 16
_diffrn_reflns_limit_k_min -16
_diffrn_reflns_limit_l_max 16
_diffrn_reflns_limit_l_min -2
_diffrn_reflns_number 8295
_diffrn_reflns_theta_full 23.49
_diffrn_reflns_theta_max 23.49
_diffrn_reflns_theta_min 5.71
_exptl_absorpt_coefficient_mu 0.113
_exptl_absorpt_correction_T_max 0.9966
_exptl_absorpt_correction_T_min 0.9866
_exptl_absorpt_correction_type multi-scan
_exptl_absorpt_process_details SADABS
_exptl_crystal_colour yellow
_exptl_crystal_density_diffrn 1.256
_exptl_crystal_density_method 'not measured'
_exptl_crystal_description plate
_exptl_crystal_F_000 1208
_exptl_crystal_size_max 0.12
_exptl_crystal_size_mid 0.08
_exptl_crystal_size_min 0.03
_refine_diff_density_max 0.628
_refine_diff_density_min -0.409
_refine_diff_density_rms 0.090
_refine_ls_extinction_method none
_refine_ls_goodness_of_fit_ref 1.145
_refine_ls_hydrogen_treatment mixed
_refine_ls_matrix_type full
_refine_ls_number_parameters 770
_refine_ls_number_reflns 8295
_refine_ls_number_restraints 0
_refine_ls_restrained_S_all 1.145
_refine_ls_R_factor_all 0.2153
_refine_ls_R_factor_gt 0.1187
_refine_ls_shift/su_max 0.002
_refine_ls_shift/su_mean 0.000
_refine_ls_structure_factor_coef Fsqd
_refine_ls_weighting_details 'calc w=1/[\s^2^(Fo^2^)+(0.1600P)^2^+0.0000P] where P=(Fo^2^+2Fc^2^)/3'
_refine_ls_weighting_scheme calc
_refine_ls_wR_factor_gt 0.3035
_refine_ls_wR_factor_ref 0.3506
_reflns_number_gt 3970
_reflns_number_total 8295
_reflns_threshold_expression >2sigma(I)
_cod_data_source_file c3sc52623b.txt
_cod_data_source_block d081112_0m
_cod_depositor_comments
;
The following automatic conversions were performed:

'_symmetry_cell_setting' value 'Triclinic' changed to 'triclinic'
according to
/usr/data/users/saulius/automatic-downloads/current/RSC/lib/dictionaries/cif_core.dic
dictionary named 'cif_core.dic' version 2.4.2 from 2011-04-26.

Automatic conversion script
Id: cif_fix_values 2281 2013-09-26 08:29:07Z andrius 
;
_cod_original_sg_symbol_H-M P-1
_cod_original_formula_sum 'C39 H38 O2 Si1'
_cod_database_code 1513670

loop_
_symmetry_equiv_pos_as_xyz
'x, y, z'
'-x, -y, -z'

loop_
_atom_site_label
_atom_site_type_symbol
_atom_site_fract_x
_atom_site_fract_y
_atom_site_fract_z
_atom_site_U_iso_or_equiv
_atom_site_adp_type
_atom_site_occupancy
_atom_site_symmetry_multiplicity
_atom_site_calc_flag
_atom_site_refinement_flags
Si1 Si 0.87810(19) 0.84680(18) 0.29508(19) 0.0418(8) Uani 1 1 d .
O1 O 0.8332(5) 0.8095(5) 0.7146(5) 0.0561(19) Uani 1 1 d .
O2 O 0.7881(5) 0.5102(5) 0.6179(4) 0.0465(17) Uani 1 1 d .
C1 C 0.8577(6) 0.7429(6) 0.3582(7) 0.036(2) Uani 1 1 d .
C2 C 0.8307(6) 0.7383(7) 0.4435(7) 0.039(2) Uani 1 1 d .
C3 C 0.8007(7) 0.7901(7) 0.5289(6) 0.040(2) Uani 1 1 d .
H3 H 0.8026 0.8628 0.5284 0.048 Uiso 1 1 calc R
C4 C 0.6996(7) 0.7867(6) 0.5403(6) 0.041(2) Uani 1 1 d .
C5 C 0.6102(7) 0.8545(7) 0.5782(7) 0.045(3) Uani 1 1 d .
H5 H 0.6101 0.9175 0.6100 0.054 Uiso 1 1 calc R
C6 C 0.5263(8) 0.8406(7) 0.5746(7) 0.046(3) Uani 1 1 d .
H6 H 0.4584 0.8945 0.6015 0.056 Uiso 1 1 calc R
C7 C 0.5241(7) 0.7565(7) 0.5360(6) 0.041(2) Uani 1 1 d .
C8 C 0.4364(7) 0.7434(6) 0.5325(7) 0.043(2) Uani 1 1 d .
H8 H 0.3687 0.7973 0.5599 0.052 Uiso 1 1 calc R
C9 C 0.4342(7) 0.6616(7) 0.4942(7) 0.048(3) Uani 1 1 d .
H9 H 0.3664 0.6498 0.4935 0.057 Uiso 1 1 calc R
C10 C 0.5226(7) 0.5954(7) 0.4567(7) 0.042(2) Uani 1 1 d .
H10 H 0.5199 0.5350 0.4225 0.050 Uiso 1 1 calc R
C11 C 0.6096(7) 0.6023(7) 0.4607(6) 0.040(2) Uani 1 1 d .
H11 H 0.6759 0.5449 0.4352 0.048 Uiso 1 1 calc R
C12 C 0.6164(6) 0.6861(6) 0.4990(6) 0.035(2) Uani 1 1 d .
C13 C 0.7010(7) 0.7016(6) 0.5051(6) 0.040(2) Uani 1 1 d .
C14 C 0.8102(6) 0.6441(6) 0.4741(6) 0.036(2) Uani 1 1 d .
C15 C 0.8404(6) 0.5899(6) 0.3904(7) 0.038(2) Uani 1 1 d .
C16 C 0.8526(6) 0.4913(6) 0.3719(7) 0.039(2) Uani 1 1 d .
C17 C 0.8424(6) 0.4236(6) 0.4381(7) 0.039(2) Uani 1 1 d .
H17 H 0.8237 0.4443 0.5060 0.047 Uiso 1 1 calc R
C18 C 0.8567(7) 0.3289(6) 0.4147(7) 0.044(3) Uani 1 1 d .
H18 H 0.8475 0.2773 0.4649 0.053 Uiso 1 1 calc R
C19 C 0.8822(7) 0.3010(7) 0.3296(8) 0.048(3) Uani 1 1 d .
H19 H 0.8948 0.2270 0.3137 0.058 Uiso 1 1 calc R
C20 C 0.8919(7) 0.3658(7) 0.2640(8) 0.044(3) Uani 1 1 d .
H20 H 0.9106 0.3429 0.1966 0.053 Uiso 1 1 calc R
C21 C 0.8776(7) 0.4630(7) 0.2837(7) 0.041(2) Uani 1 1 d .
C22 C 0.8899(7) 0.5268(7) 0.2170(7) 0.043(2) Uani 1 1 d .
H22 H 0.9042 0.5044 0.1493 0.051 Uiso 1 1 calc R
C23 C 0.8841(7) 0.6205(7) 0.2361(7) 0.042(2) Uani 1 1 d .
H23 H 0.8964 0.6695 0.1848 0.051 Uiso 1 1 calc R
C24 C 0.8618(7) 0.6473(6) 0.3237(7) 0.039(2) Uani 1 1 d .
C25 C 0.8741(7) 0.7083(6) 0.5929(6) 0.038(2) Uani 1 1 d .
H25 H 0.9480 0.7060 0.5769 0.046 Uiso 1 1 calc R
C26 C 0.8545(7) 0.7271(7) 0.6883(7) 0.042(2) Uani 1 1 d .
C27 C 0.8660(7) 0.6448(7) 0.7505(7) 0.046(3) Uani 1 1 d .
H27 H 0.8812 0.6483 0.8194 0.055 Uiso 1 1 calc R
C28 C 0.8581(7) 0.5644(7) 0.7241(7) 0.044(2) Uani 1 1 d .
H28 H 0.8684 0.5033 0.7719 0.052 Uiso 1 1 calc R
C29 C 0.8360(7) 0.5573(7) 0.6332(7) 0.045(3) Uani 1 1 d .
C30 C 0.8727(7) 0.6101(7) 0.5623(7) 0.044(3) Uani 1 1 d .
H30 H 0.9485 0.5617 0.5442 0.052 Uiso 1 1 calc R
C31 C 0.8851(8) 0.9283(7) 0.3798(7) 0.051(3) Uani 1 1 d .
H31 H 0.8202 0.9414 0.4234 0.061 Uiso 1 1 calc R
C32 C 0.8779(8) 1.0323(7) 0.3453(8) 0.055(3) Uani 1 1 d .
H32D H 0.9472 1.0256 0.3110 0.083 Uiso 1 1 calc R
H32E H 0.8648 1.0787 0.4015 0.083 Uiso 1 1 calc R
H32F H 0.8167 1.0655 0.2993 0.083 Uiso 1 1 calc R
C33 C 0.9760(8) 0.8820(7) 0.4416(7) 0.052(3) Uani 1 1 d .
H33D H 0.9807 0.8105 0.4698 0.079 Uiso 1 1 calc R
H33E H 0.9673 0.9305 0.4953 0.079 Uiso 1 1 calc R
H33F H 1.0437 0.8726 0.4032 0.079 Uiso 1 1 calc R
C34 C 0.9927(7) 0.7909(7) 0.2222(7) 0.050(3) Uani 1 1 d .
H34 H 0.9724 0.7552 0.1703 0.060 Uiso 1 1 calc R
C35 C 1.0270(8) 0.8677(7) 0.1735(7) 0.050(3) Uani 1 1 d .
H35D H 0.9690 0.9166 0.1291 0.075 Uiso 1 1 calc R
H35E H 1.0947 0.8298 0.1347 0.075 Uiso 1 1 calc R
H35F H 1.0416 0.9108 0.2223 0.075 Uiso 1 1 calc R
C36 C 1.0793(7) 0.7102(7) 0.2708(8) 0.052(3) Uani 1 1 d .
H36D H 1.1010 0.7412 0.3254 0.079 Uiso 1 1 calc R
H36E H 1.1420 0.6798 0.2245 0.079 Uiso 1 1 calc R
H36F H 1.0567 0.6518 0.2974 0.079 Uiso 1 1 calc R
C37 C 0.7654(7) 0.9206(7) 0.2276(7) 0.049(3) Uani 1 1 d .
H37 H 0.7713 0.9900 0.2066 0.059 Uiso 1 1 calc R
C38 C 0.7575(9) 0.8749(8) 0.1436(8) 0.060(3) Uani 1 1 d .
H38D H 0.8248 0.8598 0.1028 0.091 Uiso 1 1 calc R
H38E H 0.6934 0.9256 0.1065 0.091 Uiso 1 1 calc R
H38F H 0.7488 0.8061 0.1610 0.091 Uiso 1 1 calc R
C39 C 0.6705(8) 0.9470(8) 0.2846(8) 0.055(3) Uani 1 1 d .
H39D H 0.6581 0.8804 0.3033 0.083 Uiso 1 1 calc R
H39E H 0.6078 0.9991 0.2467 0.083 Uiso 1 1 calc R
H39F H 0.6779 0.9804 0.3444 0.083 Uiso 1 1 calc R
Si1A Si 0.39194(19) 0.84007(17) 0.18234(19) 0.0417(8) Uani 1 1 d .
O1A O 0.3563(5) 0.8263(5) -0.2319(5) 0.0514(18) Uani 1 1 d .
O2A O 0.4151(5) 0.4684(5) -0.0958(5) 0.0539(19) Uani 1 1 d .
C1A C 0.3621(6) 0.7424(6) 0.1325(7) 0.037(2) Uani 1 1 d .
C2A C 0.3336(6) 0.7455(5) 0.0500(7) 0.035(2) Uani 1 1 d .
C3A C 0.3108(7) 0.8029(6) -0.0397(6) 0.039(2) Uani 1 1 d .
H3A H 0.3109 0.8766 -0.0436 0.047 Uiso 1 1 calc R
C4A C 0.2145(6) 0.7960(6) -0.0533(6) 0.036(2) Uani 1 1 d .
C5A C 0.1314(7) 0.8627(7) -0.1014(7) 0.043(2) Uani 1 1 d .
H5A H 0.1335 0.9283 -0.1358 0.051 Uiso 1 1 calc R
C6A C 0.0488(7) 0.8428(6) -0.1036(7) 0.042(2) Uani 1 1 d .
H6A H -0.0136 0.8929 -0.1417 0.050 Uiso 1 1 calc R
C7A C 0.0417(7) 0.7571(6) -0.0568(7) 0.040(2) Uani 1 1 d .
C8A C -0.0437(7) 0.7402(6) -0.0581(7) 0.045(3) Uani 1 1 d .
H8A H -0.1060 0.7903 -0.0964 0.054 Uiso 1 1 calc R
C9A C -0.0505(7) 0.6600(7) -0.0109(7) 0.044(2) Uani 1 1 d .
H9A H -0.1183 0.6481 -0.0115 0.053 Uiso 1 1 calc R
C10A C 0.0308(7) 0.5935(7) 0.0380(7) 0.043(2) Uani 1 1 d .
H10A H 0.0252 0.5304 0.0746 0.051 Uiso 1 1 calc R
C11A C 0.1154(7) 0.6078(6) 0.0398(6) 0.040(2) Uani 1 1 d .
H11A H 0.1761 0.5565 0.0791 0.048 Uiso 1 1 calc R
C12A C 0.1272(7) 0.6903(6) -0.0099(7) 0.041(2) Uani 1 1 d .
C13A C 0.2129(7) 0.7087(6) -0.0117(6) 0.037(2) Uani 1 1 d .
C14A C 0.3176(6) 0.6553(6) 0.0273(6) 0.036(2) Uani 1 1 d .
C15A C 0.3431(6) 0.5945(6) 0.1125(7) 0.037(2) Uani 1 1 d .
C16A C 0.3524(6) 0.4943(6) 0.1374(7) 0.036(2) Uani 1 1 d .
C17A C 0.3327(7) 0.4339(6) 0.0808(7) 0.045(3) Uani 1 1 d .
H17A H 0.3093 0.4606 0.0136 0.054 Uiso 1 1 calc R
C18A C 0.3434(6) 0.3393(7) 0.1110(7) 0.040(2) Uani 1 1 d .
H18A H 0.3272 0.2933 0.0674 0.048 Uiso 1 1 calc R
C19A C 0.3743(7) 0.3043(7) 0.1957(7) 0.045(3) Uani 1 1 d .
H19A H 0.3838 0.2299 0.2170 0.054 Uiso 1 1 calc R
C20A C 0.3928(7) 0.3584(7) 0.2521(7) 0.044(3) Uani 1 1 d .
H20A H 0.4149 0.3290 0.3191 0.053 Uiso 1 1 calc R
C21A C 0.3836(7) 0.4567(6) 0.2248(6) 0.038(2) Uani 1 1 d .
C22A C 0.4027(7) 0.5138(7) 0.2858(7) 0.042(2) Uani 1 1 d .
H22A H 0.4238 0.4844 0.3530 0.051 Uiso 1 1 calc R
C23A C 0.3945(7) 0.6079(7) 0.2594(7) 0.042(2) Uani 1 1 d .
H23A H 0.4086 0.6527 0.3058 0.051 Uiso 1 1 calc R
C24A C 0.3678(6) 0.6442(6) 0.1726(7) 0.039(2) Uani 1 1 d .
C25A C 0.3900(7) 0.7245(6) -0.0994(6) 0.042(2) Uani 1 1 d .
H25A H 0.4613 0.7293 -0.0928 0.050 Uiso 1 1 calc R
C26A C 0.3606(7) 0.7495(8) -0.1941(7) 0.046(3) Uani 1 1 d .
C27A C 0.3363(7) 0.6800(7) -0.2401(8) 0.050(3) Uani 1 1 d .
H27A H 0.3097 0.7008 -0.3072 0.060 Uiso 1 1 calc R
C28A C 0.3449(7) 0.5913(7) -0.2046(7) 0.052(3) Uani 1 1 d .
H28A H 0.3214 0.5454 -0.2420 0.062 Uiso 1 1 calc R
C29A C 0.3853(7) 0.5565(7) -0.1165(7) 0.046(3) Uani 1 1 d .
C30A C 0.3968(7) 0.6243(6) -0.0548(7) 0.039(2) Uani 1 1 d .
H30A H 0.4704 0.5876 -0.0264 0.047 Uiso 1 1 calc R
C31A C 0.3355(8) 0.9559(7) 0.1078(7) 0.049(3) Uani 1 1 d .
H31A H 0.3610 0.9344 0.0403 0.058 Uiso 1 1 calc R
C32A C 0.3711(9) 1.0393(7) 0.1257(8) 0.059(3) Uani 1 1 d .
H32A H 0.3324 1.0769 0.1846 0.088 Uiso 1 1 calc R
H32B H 0.3548 1.0922 0.0684 0.088 Uiso 1 1 calc R
H32C H 0.4509 1.0069 0.1366 0.088 Uiso 1 1 calc R
C33A C 0.2236(7) 0.9969(7) 0.1067(8) 0.053(3) Uani 1 1 d .
H33A H 0.1992 0.9364 0.1107 0.080 Uiso 1 1 calc R
H33B H 0.1977 1.0418 0.0451 0.080 Uiso 1 1 calc R
H33C H 0.1931 1.0423 0.1635 0.080 Uiso 1 1 calc R
C34A C 0.3485(7) 0.8517(6) 0.3013(8) 0.050(3) Uani 1 1 d .
H34A H 0.3974 0.7840 0.3367 0.060 Uiso 1 1 calc R
C35A C 0.3626(9) 0.9365(7) 0.3446(8) 0.057(3) Uani 1 1 d .
H35A H 0.4384 0.9305 0.3318 0.085 Uiso 1 1 calc R
H35B H 0.3489 0.9317 0.4162 0.085 Uiso 1 1 calc R
H35C H 0.3105 1.0071 0.3162 0.085 Uiso 1 1 calc R
C36A C 0.2439(8) 0.8579(8) 0.3202(8) 0.055(3) Uani 1 1 d .
H36A H 0.1907 0.9269 0.2900 0.082 Uiso 1 1 calc R
H36B H 0.2302 0.8554 0.3919 0.082 Uiso 1 1 calc R
H36C H 0.2358 0.7960 0.2920 0.082 Uiso 1 1 calc R
C37A C 0.5311(7) 0.8015(7) 0.1777(7) 0.045(3) Uani 1 1 d .
H37A H 0.5462 0.8637 0.1964 0.054 Uiso 1 1 calc R
C38A C 0.5876(7) 0.7124(8) 0.2421(7) 0.050(3) Uani 1 1 d .
H38A H 0.5576 0.7281 0.3095 0.074 Uiso 1 1 calc R
H38B H 0.6662 0.6989 0.2403 0.074 Uiso 1 1 calc R
H38C H 0.5789 0.6473 0.2218 0.074 Uiso 1 1 calc R
C39A C 0.5728(8) 0.7776(8) 0.0823(8) 0.054(3) Uani 1 1 d .
H39A H 0.5565 0.7173 0.0607 0.081 Uiso 1 1 calc R
H39B H 0.6529 0.7561 0.0813 0.081 Uiso 1 1 calc R
H39C H 0.5384 0.8426 0.0374 0.081 Uiso 1 1 calc R

loop_
_atom_site_aniso_label
_atom_site_aniso_U_11
_atom_site_aniso_U_22
_atom_site_aniso_U_33
_atom_site_aniso_U_23
_atom_site_aniso_U_13
_atom_site_aniso_U_12
Si1 0.0474(16) 0.0221(13) 0.0516(19) 0.0026(12) -0.0095(13) -0.0093(11)
O1 0.067(5) 0.036(4) 0.059(5) -0.010(4) -0.009(4) -0.012(3)
O2 0.058(4) 0.030(4) 0.052(4) 0.003(3) -0.006(3) -0.017(3)
C1 0.036(5) 0.011(4) 0.053(7) -0.001(4) -0.012(5) 0.001(4)
C2 0.036(5) 0.031(5) 0.047(7) 0.004(5) -0.003(5) -0.010(4)
C3 0.056(6) 0.026(5) 0.041(6) 0.007(4) -0.014(5) -0.017(4)
C4 0.058(6) 0.021(5) 0.040(6) 0.005(4) -0.015(5) -0.009(4)
C5 0.049(6) 0.029(5) 0.049(7) 0.005(5) -0.008(5) -0.008(5)
C6 0.053(6) 0.029(5) 0.051(7) 0.005(5) -0.012(5) -0.011(5)
C7 0.043(6) 0.030(5) 0.042(6) 0.002(4) -0.002(4) -0.007(4)
C8 0.039(6) 0.024(5) 0.059(7) 0.006(5) -0.012(5) -0.005(4)
C9 0.049(6) 0.041(6) 0.054(7) 0.007(5) -0.011(5) -0.019(5)
C10 0.046(6) 0.036(5) 0.046(6) 0.010(5) -0.014(5) -0.019(5)
C11 0.058(6) 0.030(5) 0.033(6) 0.003(4) -0.013(5) -0.017(5)
C12 0.039(5) 0.023(5) 0.042(6) 0.007(4) -0.010(4) -0.012(4)
C13 0.053(6) 0.019(5) 0.039(6) 0.007(4) -0.013(5) -0.005(4)
C14 0.040(5) 0.024(5) 0.047(6) 0.009(4) -0.006(4) -0.017(4)
C15 0.043(5) 0.025(5) 0.046(6) 0.002(5) -0.008(4) -0.013(4)
C16 0.037(5) 0.022(5) 0.049(7) -0.005(5) -0.010(4) 0.000(4)
C17 0.040(5) 0.022(5) 0.053(7) 0.003(5) -0.006(4) -0.011(4)
C18 0.057(6) 0.019(5) 0.048(7) 0.004(5) -0.012(5) -0.005(4)
C19 0.063(7) 0.016(5) 0.065(8) -0.008(5) -0.020(6) -0.013(4)
C20 0.041(5) 0.023(5) 0.065(7) -0.011(5) -0.010(5) -0.007(4)
C21 0.045(6) 0.031(5) 0.046(7) -0.002(5) -0.014(5) -0.014(4)
C22 0.051(6) 0.025(5) 0.049(7) -0.007(5) -0.004(5) -0.011(4)
C23 0.047(6) 0.028(5) 0.045(7) 0.004(5) -0.010(5) -0.007(4)
C24 0.042(5) 0.024(5) 0.043(7) 0.005(5) -0.007(5) -0.005(4)
C25 0.044(5) 0.023(5) 0.045(7) 0.006(4) -0.012(5) -0.010(4)
C26 0.040(5) 0.028(6) 0.047(7) -0.001(5) -0.008(5) -0.002(4)
C27 0.043(6) 0.045(6) 0.046(6) -0.004(5) -0.006(5) -0.013(5)
C28 0.044(6) 0.038(6) 0.045(7) -0.003(5) -0.004(5) -0.011(4)
C29 0.053(6) 0.020(5) 0.060(8) 0.003(5) -0.013(5) -0.012(5)
C30 0.044(6) 0.030(5) 0.052(7) -0.005(5) -0.011(5) -0.008(4)
C31 0.054(6) 0.031(5) 0.063(7) 0.015(5) -0.021(5) -0.013(5)
C32 0.072(7) 0.023(5) 0.073(8) 0.009(5) -0.023(6) -0.021(5)
C33 0.066(7) 0.034(6) 0.059(7) 0.002(5) -0.014(6) -0.021(5)
C34 0.051(6) 0.023(5) 0.073(8) 0.011(5) -0.015(5) -0.015(4)
C35 0.063(7) 0.027(5) 0.063(7) -0.001(5) -0.004(5) -0.020(5)
C36 0.041(6) 0.019(5) 0.081(8) 0.007(5) -0.013(5) 0.004(4)
C37 0.052(6) 0.029(5) 0.058(7) -0.002(5) -0.016(5) -0.005(4)
C38 0.067(7) 0.038(6) 0.064(8) -0.001(5) -0.016(6) -0.007(5)
C39 0.054(7) 0.037(6) 0.067(8) -0.009(5) -0.008(6) -0.008(5)
Si1A 0.0509(16) 0.0198(13) 0.0532(19) 0.0013(12) -0.0103(13) -0.0123(11)
O1A 0.064(4) 0.021(4) 0.058(5) 0.015(3) -0.005(3) -0.008(3)
O2A 0.067(5) 0.021(4) 0.070(5) 0.005(3) -0.007(4) -0.014(3)
C1A 0.031(5) 0.026(5) 0.046(7) 0.000(4) -0.001(4) -0.004(4)
C2A 0.035(5) 0.006(4) 0.053(7) -0.001(4) -0.005(4) 0.003(3)
C3A 0.048(6) 0.022(5) 0.040(6) 0.005(4) -0.009(5) -0.006(4)
C4A 0.043(5) 0.020(5) 0.039(6) 0.001(4) -0.006(4) -0.006(4)
C5A 0.040(6) 0.029(5) 0.049(7) 0.004(5) -0.010(5) -0.004(4)
C6A 0.046(6) 0.023(5) 0.049(6) 0.000(4) -0.015(5) -0.005(4)
C7A 0.044(6) 0.019(5) 0.053(7) -0.004(4) -0.013(5) -0.007(4)
C8A 0.054(6) 0.020(5) 0.053(7) -0.005(5) -0.018(5) -0.004(4)
C9A 0.050(6) 0.029(5) 0.050(7) -0.004(5) -0.004(5) -0.012(4)
C10A 0.045(6) 0.030(5) 0.049(7) 0.001(5) -0.001(5) -0.012(4)
C11A 0.043(6) 0.026(5) 0.044(6) -0.006(4) -0.012(5) -0.003(4)
C12A 0.041(6) 0.023(5) 0.048(6) 0.001(4) -0.012(5) -0.001(4)
C13A 0.043(6) 0.016(4) 0.046(6) -0.005(4) -0.011(4) -0.004(4)
C14A 0.030(5) 0.026(5) 0.044(6) -0.002(4) -0.008(4) -0.004(4)
C15A 0.031(5) 0.025(5) 0.050(6) -0.001(4) -0.008(4) -0.006(4)
C16A 0.035(5) 0.017(4) 0.052(7) 0.003(4) -0.006(4) -0.006(4)
C17A 0.049(6) 0.014(5) 0.068(7) 0.004(5) -0.014(5) -0.009(4)
C18A 0.039(5) 0.030(5) 0.049(7) 0.001(5) -0.004(5) -0.013(4)
C19A 0.044(6) 0.027(5) 0.063(8) 0.001(5) -0.011(5) -0.013(4)
C20A 0.040(5) 0.026(5) 0.059(7) 0.007(5) -0.011(5) -0.005(4)
C21A 0.043(5) 0.025(5) 0.041(6) 0.007(4) -0.006(4) -0.009(4)
C22A 0.050(6) 0.030(5) 0.047(6) 0.002(5) -0.010(5) -0.015(4)
C23A 0.043(5) 0.032(5) 0.050(7) 0.000(5) -0.003(5) -0.013(4)
C24A 0.036(5) 0.029(5) 0.049(7) 0.012(5) -0.014(5) -0.012(4)
C25A 0.047(6) 0.027(5) 0.040(6) 0.002(4) -0.001(5) -0.003(4)
C26A 0.033(5) 0.042(6) 0.050(7) 0.005(5) -0.006(5) -0.002(4)
C27A 0.058(6) 0.025(5) 0.064(7) 0.002(5) -0.015(5) -0.012(5)
C28A 0.052(6) 0.035(6) 0.064(8) 0.000(5) -0.021(5) -0.012(5)
C29A 0.056(6) 0.027(6) 0.052(7) 0.000(5) -0.006(5) -0.013(5)
C30A 0.038(5) 0.019(5) 0.058(7) -0.001(4) -0.005(5) -0.007(4)
C31A 0.072(7) 0.023(5) 0.053(7) 0.005(5) -0.014(5) -0.023(5)
C32A 0.084(8) 0.032(6) 0.063(8) 0.007(5) -0.021(6) -0.025(5)
C33A 0.054(7) 0.027(5) 0.070(8) 0.006(5) -0.005(5) -0.009(5)
C34A 0.058(6) 0.017(5) 0.076(8) -0.002(5) -0.025(6) -0.013(4)
C35A 0.090(8) 0.028(5) 0.052(7) -0.005(5) -0.010(6) -0.022(5)
C36A 0.060(7) 0.038(6) 0.068(8) -0.004(5) -0.008(6) -0.021(5)
C37A 0.066(7) 0.027(5) 0.043(7) 0.005(5) -0.015(5) -0.020(5)
C38A 0.044(6) 0.044(6) 0.058(7) 0.008(5) -0.009(5) -0.015(5)
C39A 0.053(6) 0.042(6) 0.063(8) -0.003(5) -0.012(5) -0.012(5)

loop_
_atom_type_symbol
_atom_type_description
_atom_type_scat_dispersion_real
_atom_type_scat_dispersion_imag
_atom_type_scat_source
C C 0.0033 0.0016 'International Tables Vol C Tables 4.2.6.8 and 6.1.1.4'
H H 0.0000 0.0000 'International Tables Vol C Tables 4.2.6.8 and 6.1.1.4'
O O 0.0106 0.0060 'International Tables Vol C Tables 4.2.6.8 and 6.1.1.4'
Si Si 0.0817 0.0704 'International Tables Vol C Tables 4.2.6.8 and 6.1.1.4'

loop_
_geom_angle_atom_site_label_1
_geom_angle_atom_site_label_2
_geom_angle_atom_site_label_3
_geom_angle
C31 Si1 C1 106.2(5)
C31 Si1 C37 106.7(4)
C1 Si1 C37 108.9(5)
C31 Si1 C34 115.7(5)
C1 Si1 C34 107.3(4)
C37 Si1 C34 111.7(5)
C2 C1 C24 103.9(8)
C2 C1 Si1 127.4(7)
C24 C1 Si1 128.6(8)
C1 C2 C3 147.1(9)
C1 C2 C14 114.6(8)
C3 C2 C14 97.9(8)
C2 C3 C4 97.5(7)
C2 C3 C25 98.9(7)
C4 C3 C25 108.7(8)
C2 C3 H3 116.3
C4 C3 H3 116.3
C25 C3 H3 116.3
C13 C4 C5 119.7(9)
C13 C4 C3 110.0(8)
C5 C4 C3 130.2(8)
C6 C5 C4 120.1(9)
C6 C5 H5 120.0
C4 C5 H5 120.0
C5 C6 C7 121.7(9)
C5 C6 H6 119.2
C7 C6 H6 119.2
C8 C7 C6 120.9(8)
C8 C7 C12 121.1(8)
C6 C7 C12 117.9(8)
C7 C8 C9 120.8(9)
C7 C8 H8 119.6
C9 C8 H8 119.6
C8 C9 C10 117.9(9)
C8 C9 H9 121.1
C10 C9 H9 121.1
C11 C10 C9 123.9(9)
C11 C10 H10 118.1
C9 C10 H10 118.1
C10 C11 C12 120.6(9)
C10 C11 H11 119.7
C12 C11 H11 119.7
C13 C12 C11 125.6(8)
C13 C12 C7 118.9(8)
C11 C12 C7 115.5(8)
C12 C13 C4 121.5(9)
C12 C13 C14 133.2(8)
C4 C13 C14 105.2(8)
C15 C14 C13 124.3(7)
C15 C14 C2 99.5(8)
C13 C14 C2 95.8(7)
C15 C14 C30 123.4(7)
C13 C14 C30 105.7(8)
C2 C14 C30 100.0(7)
C24 C15 C16 118.7(9)
C24 C15 C14 110.2(8)
C16 C15 C14 131.1(9)
C21 C16 C17 119.8(8)
C21 C16 C15 117.4(9)
C17 C16 C15 122.8(9)
C18 C17 C16 119.2(9)
C18 C17 H17 120.4
C16 C17 H17 120.4
C19 C18 C17 121.1(10)
C19 C18 H18 119.4
C17 C18 H18 119.4
C18 C19 C20 120.7(8)
C18 C19 H19 119.6
C20 C19 H19 119.6
C19 C20 C21 120.6(10)
C19 C20 H20 119.7
C21 C20 H20 119.7
C22 C21 C16 121.6(8)
C22 C21 C20 119.9(9)
C16 C21 C20 118.6(10)
C21 C22 C23 121.0(9)
C21 C22 H22 119.5
C23 C22 H22 119.5
C24 C23 C22 117.2(9)
C24 C23 H23 121.4
C22 C23 H23 121.4
C15 C24 C23 123.7(9)
C15 C24 C1 111.4(9)
C23 C24 C1 124.9(9)
C26 C25 C3 114.3(7)
C26 C25 C30 117.1(8)
C3 C25 C30 104.0(7)
C26 C25 H25 106.9
C3 C25 H25 106.9
C30 C25 H25 106.9
O1 C26 C27 120.7(9)
O1 C26 C25 121.1(9)
C27 C26 C25 118.2(8)
C28 C27 C26 120.8(9)
C28 C27 H27 119.6
C26 C27 H27 119.6
C27 C28 C29 121.5(10)
C27 C28 H28 119.2
C29 C28 H28 119.2
O2 C29 C28 119.5(10)
O2 C29 C30 123.1(9)
C28 C29 C30 117.4(9)
C29 C30 C25 113.0(8)
C29 C30 C14 116.1(8)
C25 C30 C14 103.3(7)
C29 C30 H30 108.0
C25 C30 H30 108.0
C14 C30 H30 108.0
C33 C31 C32 107.7(8)
C33 C31 Si1 115.1(7)
C32 C31 Si1 116.6(8)
C33 C31 H31 105.4
C32 C31 H31 105.4
Si1 C31 H31 105.4
C31 C32 H32D 109.5
C31 C32 H32E 109.5
H32D C32 H32E 109.5
C31 C32 H32F 109.5
H32D C32 H32F 109.5
H32E C32 H32F 109.5
C31 C33 H33D 109.5
C31 C33 H33E 109.5
H33D C33 H33E 109.5
C31 C33 H33F 109.5
H33D C33 H33F 109.5
H33E C33 H33F 109.5
C36 C34 C35 110.3(8)
C36 C34 Si1 113.4(8)
C35 C34 Si1 113.8(7)
C36 C34 H34 106.2
C35 C34 H34 106.2
Si1 C34 H34 106.2
C34 C35 H35D 109.5
C34 C35 H35E 109.5
H35D C35 H35E 109.5
C34 C35 H35F 109.5
H35D C35 H35F 109.5
H35E C35 H35F 109.5
C34 C36 H36D 109.5
C34 C36 H36E 109.5
H36D C36 H36E 109.5
C34 C36 H36F 109.5
H36D C36 H36F 109.5
H36E C36 H36F 109.5
C38 C37 C39 110.9(9)
C38 C37 Si1 114.9(7)
C39 C37 Si1 111.2(7)
C38 C37 H37 106.4
C39 C37 H37 106.4
Si1 C37 H37 106.4
C37 C38 H38D 109.5
C37 C38 H38E 109.5
H38D C38 H38E 109.5
C37 C38 H38F 109.5
H38D C38 H38F 109.5
H38E C38 H38F 109.5
C37 C39 H39D 109.5
C37 C39 H39E 109.5
H39D C39 H39E 109.5
C37 C39 H39F 109.5
H39D C39 H39F 109.5
H39E C39 H39F 109.5
C34A Si1A C1A 109.7(4)
C34A Si1A C31A 115.3(5)
C1A Si1A C31A 106.7(4)
C34A Si1A C37A 108.8(4)
C1A Si1A C37A 108.7(4)
C31A Si1A C37A 107.5(5)
C2A C1A C24A 104.2(8)
C2A C1A Si1A 125.7(7)
C24A C1A Si1A 130.0(7)
C1A C2A C14A 114.3(8)
C1A C2A C3A 146.5(8)
C14A C2A C3A 99.2(7)
C4A C3A C2A 97.3(8)
C4A C3A C25A 106.3(7)
C2A C3A C25A 99.2(7)
C4A C3A H3A 117.0
C2A C3A H3A 117.0
C25A C3A H3A 117.0
C13A C4A C5A 120.2(8)
C13A C4A C3A 111.0(7)
C5A C4A C3A 128.8(8)
C6A C5A C4A 119.1(9)
C6A C5A H5A 120.5
C4A C5A H5A 120.5
C5A C6A C7A 122.4(8)
C5A C6A H6A 118.8
C7A C6A H6A 118.8
C8A C7A C12A 121.5(9)
C8A C7A C6A 121.3(8)
C12A C7A C6A 117.2(8)
C9A C8A C7A 120.6(8)
C9A C8A H8A 119.7
C7A C8A H8A 119.7
C8A C9A C10A 120.0(9)
C8A C9A H9A 120.0
C10A C9A H9A 120.0
C11A C10A C9A 120.6(9)
C11A C10A H10A 119.7
C9A C10A H10A 119.7
C10A C11A C12A 121.7(8)
C10A C11A H11A 119.1
C12A C11A H11A 119.1
C13A C12A C7A 119.9(9)
C13A C12A C11A 124.6(8)
C7A C12A C11A 115.5(8)
C12A C13A C4A 120.9(8)
C12A C13A C14A 135.2(8)
C4A C13A C14A 103.9(8)
C15A C14A C2A 101.3(7)
C15A C14A C13A 126.5(8)
C2A C14A C13A 98.0(6)
C15A C14A C30A 118.3(7)
C2A C14A C30A 97.2(7)
C13A C14A C30A 107.9(7)
C24A C15A C16A 118.7(9)
C24A C15A C14A 109.1(8)
C16A C15A C14A 132.0(8)
C17A C16A C21A 118.5(8)
C17A C16A C15A 124.4(9)
C21A C16A C15A 117.1(8)
C18A C17A C16A 120.1(9)
C18A C17A H17A 120.0
C16A C17A H17A 120.0
C19A C18A C17A 120.4(9)
C19A C18A H18A 119.8
C17A C18A H18A 119.8
C20A C19A C18A 122.0(9)
C20A C19A H19A 119.0
C18A C19A H19A 119.0
C19A C20A C21A 120.2(9)
C19A C20A H20A 119.9
C21A C20A H20A 119.9
C22A C21A C16A 121.6(8)
C22A C21A C20A 119.6(9)
C16A C21A C20A 118.8(8)
C23A C22A C21A 119.6(9)
C23A C22A H22A 120.2
C21A C22A H22A 120.2
C22A C23A C24A 119.4(9)
C22A C23A H23A 120.3
C24A C23A H23A 120.3
C15A C24A C23A 123.5(9)
C15A C24A C1A 111.1(8)
C23A C24A C1A 125.5(9)
C26A C25A C30A 119.3(8)
C26A C25A C3A 108.8(7)
C30A C25A C3A 103.6(8)
C26A C25A H25A 108.2
C30A C25A H25A 108.2
C3A C25A H25A 108.2
O1A C26A C27A 120.7(9)
O1A C26A C25A 121.2(9)
C27A C26A C25A 118.1(9)
C28A C27A C26A 124.2(10)
C28A C27A H27A 117.9
C26A C27A H27A 117.9
C27A C28A C29A 120.8(9)
C27A C28A H28A 119.6
C29A C28A H28A 119.6
O2A C29A C28A 118.5(9)
O2A C29A C30A 120.1(9)
C28A C29A C30A 121.3(9)
C29A C30A C25A 114.5(8)
C29A C30A C14A 116.1(8)
C25A C30A C14A 103.9(7)
C29A C30A H30A 107.3
C25A C30A H30A 107.3
C14A C30A H30A 107.3
C33A C31A C32A 110.1(8)
C33A C31A Si1A 113.4(7)
C32A C31A Si1A 114.5(7)
C33A C31A H31A 106.0
C32A C31A H31A 106.0
Si1A C31A H31A 106.0
C31A C32A H32A 109.5
C31A C32A H32B 109.5
H32A C32A H32B 109.5
C31A C32A H32C 109.5
H32A C32A H32C 109.5
H32B C32A H32C 109.5
C31A C33A H33A 109.5
C31A C33A H33B 109.5
H33A C33A H33B 109.5
C31A C33A H33C 109.5
H33A C33A H33C 109.5
H33B C33A H33C 109.5
C36A C34A C35A 110.0(9)
C36A C34A Si1A 116.1(7)
C35A C34A Si1A 112.6(8)
C36A C34A H34A 105.7
C35A C34A H34A 105.7
Si1A C34A H34A 105.7
C34A C35A H35A 109.5
C34A C35A H35B 109.5
H35A C35A H35B 109.5
C34A C35A H35C 109.5
H35A C35A H35C 109.5
H35B C35A H35C 109.5
C34A C36A H36A 109.5
C34A C36A H36B 109.5
H36A C36A H36B 109.5
C34A C36A H36C 109.5
H36A C36A H36C 109.5
H36B C36A H36C 109.5
C39A C37A C38A 109.0(8)
C39A C37A Si1A 110.9(6)
C38A C37A Si1A 113.7(7)
C39A C37A H37A 107.7
C38A C37A H37A 107.7
Si1A C37A H37A 107.7
C37A C38A H38A 109.5
C37A C38A H38B 109.5
H38A C38A H38B 109.5
C37A C38A H38C 109.5
H38A C38A H38C 109.5
H38B C38A H38C 109.5
C37A C39A H39A 109.5
C37A C39A H39B 109.5
H39A C39A H39B 109.5
C37A C39A H39C 109.5
H39A C39A H39C 109.5
H39B C39A H39C 109.5

loop_
_geom_bond_atom_site_label_1
_geom_bond_atom_site_label_2
_geom_bond_distance
Si1 C31 1.854(11)
Si1 C1 1.870(10)
Si1 C37 1.877(9)
Si1 C34 1.886(11)
O1 C26 1.224(11)
O2 C29 1.214(11)
C1 C2 1.330(13)
C1 C24 1.522(12)
C2 C3 1.501(15)
C2 C14 1.577(13)
C3 C4 1.508(14)
C3 C25 1.563(12)
C3 H3 1.0900
C4 C13 1.397(12)
C4 C5 1.418(14)
C5 C6 1.334(14)
C5 H5 1.0800
C6 C7 1.428(13)
C6 H6 1.0800
C7 C8 1.383(13)
C7 C12 1.454(13)
C8 C9 1.393(13)
C8 H8 1.0800
C9 C10 1.398(14)
C9 H9 1.0800
C10 C11 1.329(13)
C10 H10 1.0800
C11 C12 1.448(12)
C11 H11 1.0800
C12 C13 1.360(13)
C13 C14 1.552(13)
C14 C15 1.496(13)
C14 C30 1.584(13)
C15 C24 1.375(14)
C15 C16 1.448(12)
C16 C21 1.408(14)
C16 C17 1.408(14)
C17 C18 1.402(13)
C17 H17 1.0800
C18 C19 1.363(14)
C18 H18 1.0800
C19 C20 1.370(15)
C19 H19 1.0800
C20 C21 1.422(13)
C20 H20 1.0800
C21 C22 1.385(14)
C22 C23 1.407(13)
C22 H22 1.0800
C23 C24 1.391(14)
C23 H23 1.0800
C25 C26 1.476(14)
C25 C30 1.567(13)
C25 H25 1.0900
C26 C27 1.442(14)
C27 C28 1.334(14)
C27 H27 1.0800
C28 C29 1.443(14)
C28 H28 1.0800
C29 C30 1.484(15)
C30 H30 1.0900
C31 C33 1.554(13)
C31 C32 1.555(14)
C31 H31 1.0900
C32 H32D 1.0899
C32 H32E 1.0899
C32 H32F 1.0899
C33 H33D 1.0899
C33 H33E 1.0899
C33 H33F 1.0899
C34 C36 1.527(13)
C34 C35 1.547(14)
C34 H34 1.0900
C35 H35D 1.0899
C35 H35E 1.0899
C35 H35F 1.0899
C36 H36D 1.0899
C36 H36E 1.0899
C36 H36F 1.0899
C37 C38 1.507(15)
C37 C39 1.526(16)
C37 H37 1.0900
C38 H38D 1.0899
C38 H38E 1.0899
C38 H38F 1.0899
C39 H39D 1.0899
C39 H39E 1.0899
C39 H39F 1.0899
Si1A C34A 1.868(12)
Si1A C1A 1.886(10)
Si1A C31A 1.887(10)
Si1A C37A 1.889(11)
O1A C26A 1.215(12)
O2A C29A 1.220(11)
C1A C2A 1.322(12)
C1A C24A 1.507(13)
C2A C14A 1.514(12)
C2A C3A 1.520(14)
C3A C4A 1.486(13)
C3A C25A 1.574(13)
C3A H3A 1.0900
C4A C13A 1.405(13)
C4A C5A 1.416(12)
C5A C6A 1.362(13)
C5A H5A 1.0800
C6A C7A 1.447(14)
C6A H6A 1.0800
C7A C8A 1.377(13)
C7A C12A 1.430(12)
C8A C9A 1.376(14)
C8A H8A 1.0800
C9A C10A 1.407(13)
C9A H9A 1.0800
C10A C11A 1.344(13)
C10A H10A 1.0800
C11A C12A 1.454(14)
C11A H11A 1.0800
C12A C13A 1.390(13)
C13A C14A 1.543(12)
C14A C15A 1.485(13)
C14A C30A 1.614(14)
C15A C24A 1.357(13)
C15A C16A 1.459(13)
C16A C17A 1.399(13)
C16A C21A 1.413(13)
C17A C18A 1.391(13)
C17A H17A 1.0800
C18A C19A 1.368(14)
C18A H18A 1.0800
C19A C20A 1.319(13)
C19A H19A 1.0800
C20A C21A 1.439(13)
C20A H20A 1.0800
C21A C22A 1.405(13)
C22A C23A 1.380(13)
C22A H22A 1.0800
C23A C24A 1.388(13)
C23A H23A 1.0800
C25A C26A 1.487(14)
C25A C30A 1.552(13)
C25A H25A 1.0900
C26A C27A 1.446(14)
C27A C28A 1.342(14)
C27A H27A 1.0800
C28A C29A 1.453(14)
C28A H28A 1.0800
C29A C30A 1.481(13)
C30A H30A 1.0900
C31A C33A 1.508(14)
C31A C32A 1.570(14)
C31A H31A 1.0900
C32A H32A 1.0899
C32A H32B 1.0899
C32A H32C 1.0899
C33A H33A 1.0899
C33A H33B 1.0899
C33A H33C 1.0899
C34A C36A 1.516(15)
C34A C35A 1.547(13)
C34A H34A 1.0900
C35A H35A 1.0899
C35A H35B 1.0899
C35A H35C 1.0899
C36A H36A 1.0899
C36A H36B 1.0899
C36A H36C 1.0899
C37A C39A 1.542(16)
C37A C38A 1.544(13)
C37A H37A 1.0900
C38A H38A 1.0899
C38A H38B 1.0899
C38A H38C 1.0899
C39A H39A 1.0899
C39A H39B 1.0899
C39A H39C 1.0899

loop_
_geom_torsion_atom_site_label_1
_geom_torsion_atom_site_label_2
_geom_torsion_atom_site_label_3
_geom_torsion_atom_site_label_4
_geom_torsion
C31 Si1 C1 C2 14.1(9)
C37 Si1 C1 C2 -100.4(8)
C34 Si1 C1 C2 138.5(8)
C31 Si1 C1 C24 -169.9(7)
C37 Si1 C1 C24 75.6(8)
C34 Si1 C1 C24 -45.5(8)
C24 C1 C2 C3 -173.7(13)
Si1 C1 C2 C3 3.1(19)
C24 C1 C2 C14 -2.2(9)
Si1 C1 C2 C14 174.6(6)
C1 C2 C3 C4 119.8(15)
C14 C2 C3 C4 -52.4(7)
C1 C2 C3 C25 -129.8(14)
C14 C2 C3 C25 58.0(7)
C2 C3 C4 C13 31.9(9)
C25 C3 C4 C13 -70.2(10)
C2 C3 C4 C5 -147.2(10)
C25 C3 C4 C5 110.7(11)
C13 C4 C5 C6 -4.8(14)
C3 C4 C5 C6 174.3(9)
C4 C5 C6 C7 2.3(14)
C5 C6 C7 C8 -179.8(9)
C5 C6 C7 C12 -1.0(14)
C6 C7 C8 C9 179.5(9)
C12 C7 C8 C9 0.7(14)
C7 C8 C9 C10 -2.2(14)
C8 C9 C10 C11 4.6(15)
C9 C10 C11 C12 -5.2(14)
C10 C11 C12 C13 -178.8(9)
C10 C11 C12 C7 3.3(13)
C8 C7 C12 C13 -179.2(9)
C6 C7 C12 C13 2.0(13)
C8 C7 C12 C11 -1.1(13)
C6 C7 C12 C11 -179.9(8)
C11 C12 C13 C4 177.6(9)
C7 C12 C13 C4 -4.6(13)
C11 C12 C13 C14 2.2(16)
C7 C12 C13 C14 -179.9(9)
C5 C4 C13 C12 6.0(14)
C3 C4 C13 C12 -173.3(8)
C5 C4 C13 C14 -177.5(8)
C3 C4 C13 C14 3.2(10)
C12 C13 C14 C15 35.4(15)
C4 C13 C14 C15 -140.5(9)
C12 C13 C14 C2 141.0(10)
C4 C13 C14 C2 -34.9(9)
C12 C13 C14 C30 -116.9(11)
C4 C13 C14 C30 67.2(8)
C1 C2 C14 C15 5.1(9)
C3 C2 C14 C15 -179.5(7)
C1 C2 C14 C13 -121.2(8)
C3 C2 C14 C13 54.2(7)
C1 C2 C14 C30 131.7(8)
C3 C2 C14 C30 -52.9(8)
C13 C14 C15 C24 97.7(10)
C2 C14 C15 C24 -6.0(9)
C30 C14 C15 C24 -114.7(9)
C13 C14 C15 C16 -84.6(12)
C2 C14 C15 C16 171.7(8)
C30 C14 C15 C16 63.0(13)
C24 C15 C16 C21 -5.4(12)
C14 C15 C16 C21 177.0(8)
C24 C15 C16 C17 173.3(8)
C14 C15 C16 C17 -4.2(14)
C21 C16 C17 C18 -0.4(12)
C15 C16 C17 C18 -179.2(8)
C16 C17 C18 C19 1.3(13)
C17 C18 C19 C20 -1.7(14)
C18 C19 C20 C21 1.3(14)
C17 C16 C21 C22 -179.0(8)
C15 C16 C21 C22 -0.2(12)
C17 C16 C21 C20 0.0(12)
C15 C16 C21 C20 178.8(8)
C19 C20 C21 C22 178.6(9)
C19 C20 C21 C16 -0.5(13)
C16 C21 C22 C23 4.1(14)
C20 C21 C22 C23 -174.9(8)
C21 C22 C23 C24 -2.4(13)
C16 C15 C24 C23 7.5(13)
C14 C15 C24 C23 -174.5(8)
C16 C15 C24 C1 -172.6(7)
C14 C15 C24 C1 5.4(10)
C22 C23 C24 C15 -3.6(13)
C22 C23 C24 C1 176.6(8)
C2 C1 C24 C15 -1.9(10)
Si1 C1 C24 C15 -178.7(7)
C2 C1 C24 C23 177.9(8)
Si1 C1 C24 C23 1.2(12)
C2 C3 C25 C26 -170.4(8)
C4 C3 C25 C26 -69.3(10)
C2 C3 C25 C30 -41.4(9)
C4 C3 C25 C30 59.7(9)
C3 C25 C26 O1 -42.1(12)
C30 C25 C26 O1 -164.1(8)
C3 C25 C26 C27 140.9(8)
C30 C25 C26 C27 18.8(11)
O1 C26 C27 C28 158.7(9)
C25 C26 C27 C28 -24.2(13)
C26 C27 C28 C29 -1.1(14)
C27 C28 C29 O2 -147.8(10)
C27 C28 C29 C30 31.4(13)
O2 C29 C30 C25 145.9(9)
C28 C29 C30 C25 -33.2(11)
O2 C29 C30 C14 26.8(13)
C28 C29 C30 C14 -152.3(8)
C26 C25 C30 C29 9.0(11)
C3 C25 C30 C29 -118.2(9)
C26 C25 C30 C14 135.2(8)
C3 C25 C30 C14 8.0(9)
C15 C14 C30 C29 -100.9(10)
C13 C14 C30 C29 51.7(9)
C2 C14 C30 C29 150.6(8)
C15 C14 C30 C25 134.9(9)
C13 C14 C30 C25 -72.5(8)
C2 C14 C30 C25 26.4(9)
C1 Si1 C31 C33 65.8(9)
C37 Si1 C31 C33 -178.2(8)
C34 Si1 C31 C33 -53.2(10)
C1 Si1 C31 C32 -166.6(7)
C37 Si1 C31 C32 -50.6(9)
C34 Si1 C31 C32 74.5(8)
C31 Si1 C34 C36 72.3(8)
C1 Si1 C34 C36 -46.0(8)
C37 Si1 C34 C36 -165.3(7)
C31 Si1 C34 C35 -54.9(8)
C1 Si1 C34 C35 -173.2(7)
C37 Si1 C34 C35 67.5(8)
C31 Si1 C37 C38 168.4(9)
C1 Si1 C37 C38 -77.4(10)
C34 Si1 C37 C38 40.9(10)
C31 Si1 C37 C39 -64.6(8)
C1 Si1 C37 C39 49.6(8)
C34 Si1 C37 C39 168.0(7)
C34A Si1A C1A C2A 143.3(8)
C31A Si1A C1A C2A 17.7(9)
C37A Si1A C1A C2A -98.0(8)
C34A Si1A C1A C24A -39.3(9)
C31A Si1A C1A C24A -164.9(8)
C37A Si1A C1A C24A 79.4(9)
C24A C1A C2A C14A 0.3(10)
Si1A C1A C2A C14A 178.3(6)
C24A C1A C2A C3A -176.9(13)
Si1A C1A C2A C3A 1.1(19)
C1A C2A C3A C4A -132.3(14)
C14A C2A C3A C4A 50.3(7)
C1A C2A C3A C25A 119.8(14)
C14A C2A C3A C25A -57.6(8)
C2A C3A C4A C13A -30.0(9)
C25A C3A C4A C13A 71.9(9)
C2A C3A C4A C5A 151.1(9)
C25A C3A C4A C5A -107.0(10)
C13A C4A C5A C6A 2.6(14)
C3A C4A C5A C6A -178.5(9)
C4A C5A C6A C7A 1.5(14)
C5A C6A C7A C8A 178.1(9)
C5A C6A C7A C12A -2.4(13)
C12A C7A C8A C9A 2.6(14)
C6A C7A C8A C9A -177.9(9)
C7A C8A C9A C10A -1.0(14)
C8A C9A C10A C11A 0.4(14)
C9A C10A C11A C12A -1.4(14)
C8A C7A C12A C13A 178.6(9)
C6A C7A C12A C13A -1.0(13)
C8A C7A C12A C11A -3.4(13)
C6A C7A C12A C11A 177.1(8)
C10A C11A C12A C13A -179.3(9)
C10A C11A C12A C7A 2.8(13)
C7A C12A C13A C4A 5.1(13)
C11A C12A C13A C4A -172.8(9)
C7A C12A C13A C14A -178.5(9)
C11A C12A C13A C14A 3.6(16)
C5A C4A C13A C12A -6.0(13)
C3A C4A C13A C12A 175.0(8)
C5A C4A C13A C14A 176.6(8)
C3A C4A C13A C14A -2.4(10)
C1A C2A C14A C15A -0.7(9)
C3A C2A C14A C15A 177.8(7)
C1A C2A C14A C13A 129.2(8)
C3A C2A C14A C13A -52.3(8)
C1A C2A C14A C30A -121.4(8)
C3A C2A C14A C30A 57.0(7)
C12A C13A C14A C15A -32.4(15)
C4A C13A C14A C15A 144.4(9)
C12A C13A C14A C2A -142.8(11)
C4A C13A C14A C2A 34.0(9)
C12A C13A C14A C30A 116.8(11)
C4A C13A C14A C30A -66.3(8)
C2A C14A C15A C24A 0.7(9)
C13A C14A C15A C24A -108.2(10)
C30A C14A C15A C24A 105.3(9)
C2A C14A C15A C16A -174.2(9)
C13A C14A C15A C16A 76.9(13)
C30A C14A C15A C16A -69.6(12)
C24A C15A C16A C17A -177.7(9)
C14A C15A C16A C17A -3.1(15)
C24A C15A C16A C21A 2.1(12)
C14A C15A C16A C21A 176.7(9)
C21A C16A C17A C18A 0.4(13)
C15A C16A C17A C18A -179.8(8)
C16A C17A C18A C19A -0.8(14)
C17A C18A C19A C20A 1.6(14)
C18A C19A C20A C21A -1.9(14)
C17A C16A C21A C22A -178.7(9)
C15A C16A C21A C22A 1.4(13)
C17A C16A C21A C20A -0.7(13)
C15A C16A C21A C20A 179.5(8)
C19A C20A C21A C22A 179.5(9)
C19A C20A C21A C16A 1.4(13)
C16A C21A C22A C23A -2.3(14)
C20A C21A C22A C23A 179.6(9)
C21A C22A C23A C24A -0.4(13)
C16A C15A C24A C23A -5.0(14)
C14A C15A C24A C23A 179.3(8)
C16A C15A C24A C1A 175.1(7)
C14A C15A C24A C1A -0.6(10)
C22A C23A C24A C15A 4.2(14)
C22A C23A C24A C1A -175.9(8)
C2A C1A C24A C15A 0.2(10)
Si1A C1A C24A C15A -177.6(7)
C2A C1A C24A C23A -179.7(9)
Si1A C1A C24A C23A 2.5(14)
C4A C3A C25A C26A 60.7(10)
C2A C3A C25A C26A 161.2(8)
C4A C3A C25A C30A -67.2(8)
C2A C3A C25A C30A 33.3(8)
C30A C25A C26A O1A -178.5(8)
C3A C25A C26A O1A 63.0(12)
C30A C25A C26A C27A 1.9(13)
C3A C25A C26A C27A -116.5(9)
O1A C26A C27A C28A 175.9(10)
C25A C26A C27A C28A -4.5(15)
C26A C27A C28A C29A -3.3(16)
C27A C28A C29A O2A -161.7(10)
C27A C28A C29A C30A 14.2(15)
O2A C29A C30A C25A 160.3(9)
C28A C29A C30A C25A -15.6(13)
O2A C29A C30A C14A -78.6(11)
C28A C29A C30A C14A 105.5(11)
C26A C25A C30A C29A 7.6(12)
C3A C25A C30A C29A 128.7(8)
C26A C25A C30A C14A -120.0(8)
C3A C25A C30A C14A 1.1(9)
C15A C14A C30A C29A 91.4(10)
C2A C14A C30A C29A -161.7(8)
C13A C14A C30A C29A -60.8(9)
C15A C14A C30A C25A -142.0(8)
C2A C14A C30A C25A -35.0(8)
C13A C14A C30A C25A 65.9(8)
C34A Si1A C31A C33A -57.1(8)
C1A Si1A C31A C33A 64.9(8)
C37A Si1A C31A C33A -178.6(7)
C34A Si1A C31A C32A 70.5(9)
C1A Si1A C31A C32A -167.5(8)
C37A Si1A C31A C32A -51.0(9)
C1A Si1A C34A C36A -47.1(8)
C31A Si1A C34A C36A 73.3(8)
C37A Si1A C34A C36A -165.8(7)
C1A Si1A C34A C35A -175.3(7)
C31A Si1A C34A C35A -54.8(8)
C37A Si1A C34A C35A 66.0(8)
C34A Si1A C37A C39A 172.6(7)
C1A Si1A C37A C39A 53.3(8)
C31A Si1A C37A C39A -61.9(8)
C34A Si1A C37A C38A 49.4(8)
C1A Si1A C37A C38A -69.9(8)
C31A Si1A C37A C38A 174.9(7)
